data_4335227
loop_
_publ_author_name
'Samundeeswari Mariappan Balasekaran'
'Matthias Molski'
'Johann Spandl'
'Adelheid Hagenbach'
'Roger Alberto'
'Ulrich Abram'

_publ_contact_author
;
      Ulrich Abram
      Freie Universitaet Berlin
      Institute of Chemistry and Biochemistry
      Fabeckstrasse 34-36
      D-14195 Berlin
      Germany
;
_publ_contact_author_email ulrich.abram@fu-berlin.de
_publ_contact_author_fax '049 30 838 52676'
_publ_contact_author_phone '049 30 838 54002'
_publ_section_title
;
 Hexafluoridotechnetate(IV) Revisited
;
_journal_name_full 'Inorganic Chemistry'
_journal_page_first 7094
_journal_page_last 7099
_journal_paper_doi 10.1021/ic400775e
_journal_volume 52
_journal_year 2013
_chemical_formula_moiety 'F10 O Tc2, 2(F), 5(N), Na'
_chemical_formula_sum 'F12 N5 Na O Tc2'
_chemical_formula_weight 533.04
_chemical_name_systematic ?
_space_group_IT_number 55
_symmetry_cell_setting orthorhombic
_symmetry_space_group_name_Hall '-P 2 2ab'
_symmetry_space_group_name_H-M 'P b a m'
_atom_sites_solution_hydrogens none
_atom_sites_solution_primary heavy
_atom_sites_solution_secondary difmap
_audit_creation_method SHELXL-97
_cell_angle_alpha 90.00
_cell_angle_beta 90.00
_cell_angle_gamma 90.00
_cell_formula_units_Z 2
_cell_length_a 7.5830(10)
_cell_length_b 15.350(2)
_cell_length_c 6.1350(10)
_cell_measurement_reflns_used 3650
_cell_measurement_temperature 200(2)
_cell_measurement_theta_max 29.62
_cell_measurement_theta_min 2.65
_cell_volume 714.11(18)
_computing_cell_refinement 'STOE X-AREA'
_computing_data_collection 'STOE X-AREA'
_computing_data_reduction 'STOE X-RED'
_computing_molecular_graphics Diamond
_computing_publication_material WingX
_computing_structure_refinement 'SHELXL-97 (Sheldrick, 2008)'
_computing_structure_solution 'SHELXS-97 (Sheldrick, 1990)'
_diffrn_ambient_temperature 200(2)
_diffrn_detector_area_resol_mean 6.67
_diffrn_measured_fraction_theta_full 0.999
_diffrn_measured_fraction_theta_max 0.999
_diffrn_measurement_device_type 'STOE IPDS 2T'
_diffrn_measurement_method 'rotation method'
_diffrn_radiation_monochromator graphite
_diffrn_radiation_source 'fine-focus sealed tube'
_diffrn_radiation_type MoK\a
_diffrn_radiation_wavelength 0.71073
_diffrn_reflns_av_R_equivalents 0.0776
_diffrn_reflns_av_sigmaI/netI 0.0490
_diffrn_reflns_limit_h_max 9
_diffrn_reflns_limit_h_min -9
_diffrn_reflns_limit_k_max 18
_diffrn_reflns_limit_k_min -17
_diffrn_reflns_limit_l_max 7
_diffrn_reflns_limit_l_min -6
_diffrn_reflns_number 3738
_diffrn_reflns_theta_full 26.00
_diffrn_reflns_theta_max 26.00
_diffrn_reflns_theta_min 2.65
_diffrn_standards_decay_% 0.5
_exptl_absorpt_coefficient_mu 2.102
_exptl_absorpt_correction_T_max 0.9472
_exptl_absorpt_correction_T_min 0.8870
_exptl_absorpt_correction_type integration
_exptl_absorpt_process_details
;
P. Coppens in "Crystallographic Computing" ed F.R Ahmed, S.R. Hall 
and C.P.Huber, Copenhagen, Munksgaard, (1979) pp 255-270
;
_exptl_crystal_colour Pink
_exptl_crystal_density_diffrn 2.479
_exptl_crystal_description Needle
_exptl_crystal_F_000 496
_exptl_crystal_size_max 0.08
_exptl_crystal_size_mid 0.03
_exptl_crystal_size_min 0.02
_refine_diff_density_max 0.747
_refine_diff_density_min -0.530
_refine_diff_density_rms 0.151
_refine_ls_extinction_coef 0.0093(15)
_refine_ls_extinction_expression Fc^*^=kFc[1+0.001xFc^2^\l^3^/sin(2\q)]^-1/4^
_refine_ls_extinction_method SHELXL
_refine_ls_goodness_of_fit_ref 1.070
_refine_ls_hydrogen_treatment none
_refine_ls_matrix_type full
_refine_ls_number_parameters 62
_refine_ls_number_reflns 770
_refine_ls_number_restraints 0
_refine_ls_restrained_S_all 1.070
_refine_ls_R_factor_all 0.0516
_refine_ls_R_factor_gt 0.0379
_refine_ls_shift/su_max 0.001
_refine_ls_shift/su_mean 0.000
_refine_ls_structure_factor_coef Fsqd
_refine_ls_weighting_details 'calc w=1/[\s^2^(Fo^2^)+(0.0487P)^2^+0.0000P] where P=(Fo^2^+2Fc^2^)/3'
_refine_ls_weighting_scheme calc
_refine_ls_wR_factor_gt 0.0819
_refine_ls_wR_factor_ref 0.0865
_reflns_number_gt 649
_reflns_number_total 770
_reflns_threshold_expression >2\s(I)
_cod_data_source_file ic400775e_si_001_1.cif
_cod_data_source_block f5tcotcf5
_cod_database_code 4335227

loop_
_symmetry_equiv_pos_as_xyz
'x, y, z'
'-x, -y, z'
'x+1/2, -y+1/2, -z'
'-x+1/2, y+1/2, -z'
'-x, -y, -z'
'x, y, -z'
'-x-1/2, y-1/2, z'
'x-1/2, -y-1/2, z'

loop_
_atom_site_label
_atom_site_type_symbol
_atom_site_fract_x
_atom_site_fract_y
_atom_site_fract_z
_atom_site_U_iso_or_equiv
_atom_site_adp_type
_atom_site_occupancy
_atom_site_symmetry_multiplicity
_atom_site_calc_flag
_atom_site_refinement_flags
_atom_site_attached_hydrogens
Tc1 Tc 0.15390(7) 0.90633(4) 0.5000 0.0166(2) Uani 1 2 d S 0
F1 F 0.0252(5) 0.8465(2) 0.2740(6) 0.0352(8) Uani 1 1 d . 0
F2 F 0.3165(6) 0.8056(3) 0.5000 0.0286(11) Uani 1 2 d S 0
F3 F 0.3019(5) 0.9577(2) 0.7251(6) 0.0344(9) Uani 1 1 d . 0
F4 F 0.6396(8) 0.8723(4) 0.0000 0.0532(16) Uani 1 2 d S 0
O1 O 0.0000 1.0000 0.5000 0.0249(17) Uani 1 4 d S 0
N1 N 0.6611(10) 0.8633(5) 0.5000 0.047(2) Uani 1 2 d S 4
N2 N 0.8352(10) 0.7222(5) 0.0000 0.0335(16) Uani 1 2 d S 4
N3 N 1.0000 1.0000 0.0000 0.038(3) Uani 1 4 d S 4
Na1 Na 0.5000 1.0000 0.0000 0.0250(9) Uani 1 4 d S 0

loop_
_atom_site_aniso_label
_atom_site_aniso_U_11
_atom_site_aniso_U_22
_atom_site_aniso_U_33
_atom_site_aniso_U_23
_atom_site_aniso_U_13
_atom_site_aniso_U_12
Tc1 0.0170(3) 0.0149(3) 0.0178(3) 0.000 0.000 -0.0003(3)
F1 0.0365(18) 0.0331(18) 0.0359(19) -0.0088(16) -0.0085(15) -0.0031(16)
F2 0.028(2) 0.015(2) 0.044(3) 0.000 0.000 0.0039(18)
F3 0.0298(18) 0.0355(19) 0.038(2) -0.0111(16) -0.0114(14) -0.0001(15)
F4 0.047(3) 0.030(3) 0.083(5) 0.000 0.000 0.011(3)
O1 0.027(4) 0.021(4) 0.027(4) 0.000 0.000 -0.007(3)
N1 0.022(4) 0.025(4) 0.094(7) 0.000 0.000 -0.005(3)
N2 0.047(4) 0.029(3) 0.024(3) 0.000 0.000 -0.006(4)
N3 0.052(7) 0.050(7) 0.012(4) 0.000 0.000 0.031(6)
Na1 0.025(2) 0.025(2) 0.025(2) 0.000 0.000 -0.0004(18)

loop_
_atom_type_symbol
_atom_type_description
_atom_type_scat_dispersion_real
_atom_type_scat_dispersion_imag
_atom_type_scat_source
F F 0.0171 0.0103 'International Tables Vol C Tables 4.2.6.8 and 6.1.1.4'
N N 0.0061 0.0033 'International Tables Vol C Tables 4.2.6.8 and 6.1.1.4'
Na Na 0.0362 0.0249 'International Tables Vol C Tables 4.2.6.8 and 6.1.1.4'
O O 0.0106 0.0060 'International Tables Vol C Tables 4.2.6.8 and 6.1.1.4'
Tc Tc -1.4390 0.7593 'International Tables Vol C Tables 4.2.6.8 and 6.1.1.4'

loop_
_geom_angle_atom_site_label_1
_geom_angle_atom_site_label_2
_geom_angle_atom_site_label_3
_geom_angle
_geom_angle_site_symmetry_1
_geom_angle_site_symmetry_3
O1 Tc1 F1 92.90(11) . .
O1 Tc1 F1 92.90(11) . 6_556
F1 Tc1 F1 92.0(2) . 6_556
O1 Tc1 F3 92.80(11) . .
F1 Tc1 F3 174.24(15) . .
F1 Tc1 F3 88.54(16) 6_556 .
O1 Tc1 F3 92.80(11) . 6_556
F1 Tc1 F3 88.54(16) . 6_556
F1 Tc1 F3 174.24(15) 6_556 6_556
F3 Tc1 F3 90.4(2) . 6_556
O1 Tc1 F2 179.50(13) . .
F1 Tc1 F2 86.75(15) . .
F1 Tc1 F2 86.75(15) 6_556 .
F3 Tc1 F2 87.55(14) . .
F3 Tc1 F2 87.55(14) 6_556 .
Tc1 F3 Na1 171.77(19) . 1_556
Tc1 O1 Tc1 180.000(1) . 5_576
F4 Na1 F4 180.000(1) 5_675 .
F4 Na1 F3 86.52(14) 5_675 1_554
F4 Na1 F3 93.48(14) . 1_554
F4 Na1 F3 93.48(14) 5_675 5_676
F4 Na1 F3 86.52(14) . 5_676
F3 Na1 F3 180.00(17) 1_554 5_676
F4 Na1 F3 93.48(14) 5_675 2_674
F4 Na1 F3 86.52(14) . 2_674
F3 Na1 F3 88.26(19) 1_554 2_674
F3 Na1 F3 91.73(19) 5_676 2_674
F4 Na1 F3 86.52(14) 5_675 6_556
F4 Na1 F3 93.48(14) . 6_556
F3 Na1 F3 91.74(19) 1_554 6_556
F3 Na1 F3 88.26(19) 5_676 6_556
F3 Na1 F3 180.000(1) 2_674 6_556

loop_
_geom_bond_atom_site_label_1
_geom_bond_atom_site_label_2
_geom_bond_distance
_geom_bond_site_symmetry_2
Tc1 O1 1.8519(6) .
Tc1 F1 1.928(3) .
Tc1 F1 1.928(3) 6_556
Tc1 F3 1.947(3) .
Tc1 F3 1.947(3) 6_556
Tc1 F2 1.977(5) .
F3 Na1 2.350(3) 1_556
F4 Na1 2.228(6) .
O1 Tc1 1.8519(6) 5_576
Na1 F4 2.228(6) 5_675
Na1 F3 2.350(3) 1_554
Na1 F3 2.350(3) 5_676
Na1 F3 2.350(3) 2_674
Na1 F3 2.350(3) 6_556
